data_7713009
loop_
_publ_author_name
'Muthukumar, Pandi'
'Arunkumar, Gunasekaran'
'Pannippara, Mehboobali'
'Al-Sehemi, Abdullah G.'
'Moon, Dohyun'
'Anthony, Savarimuthu Philip'

_publ_section_title
;
 Water coordinated Ni complex and 2D Ni-MOF: Topology dependent highly
 enhanced electrocatalytic OER activity
;
_journal_name_full 'Dalton Transactions'
_journal_paper_doi 10.1039/D3DT00976A
_journal_year 2023
_chemical_formula_moiety 'C14 H18 N2 Ni O5'
_chemical_formula_sum 'C14 H18 N2 Ni O5'
_chemical_formula_weight 353.01
_space_group_crystal_system triclinic
_space_group_IT_number 1
_space_group_name_Hall 'P 1'
_space_group_name_H-M_alt 'P 1'
_atom_sites_solution_hydrogens mixed
_audit_creation_method SHELXL-2018/3
_audit_update_record
;
2023-03-03 deposited with the CCDC.	2023-05-10 downloaded from the CCDC.
;
_cell_angle_alpha 89.49(3)
_cell_angle_beta 84.51(3)
_cell_angle_gamma 87.40(3)
_cell_formula_units_Z 1
_cell_length_a 6.0610(12)
_cell_length_b 7.0090(14)
_cell_length_c 10.677(2)
_cell_measurement_reflns_used 28374
_cell_measurement_temperature 220(2)
_cell_measurement_theta_max 33.548
_cell_measurement_theta_min 0.361
_cell_volume 451.03(15)
_computing_cell_refinement '<i>HKL3000sm</i>(Otwinowski & Minor, 1997)'
_computing_data_collection '<i>PAL BL2D-SMDC Program</i>(Shin et.al, 2016)'
_computing_data_reduction '<i>HKL3000sm</i>(Otwinowski & Minor, 1997)'
_computing_molecular_graphics '<i>DIAMOND 4</i>(Putx&Brandenburg, 2014)'
_computing_publication_material '<i>publCIF</i>(Westrip, 2010)'
_computing_structure_refinement '<i>SHELXL-2018</i>(Sheldrick, 2018)'
_computing_structure_solution '<i>SHELXT-2018</i>(Sheldrick, 2018)'
_diffrn_ambient_temperature 220(2)
_diffrn_measured_fraction_theta_full 1.000
_diffrn_measured_fraction_theta_max 1.000
_diffrn_measurement_device_type 'Rayonix MX225HS CCD area detector'
_diffrn_measurement_method 'omega scan'
_diffrn_radiation_type synchrotron
_diffrn_radiation_wavelength 0.630
_diffrn_reflns_av_R_equivalents 0.0567
_diffrn_reflns_av_unetI/netI 0.0413
_diffrn_reflns_Laue_measured_fraction_full 1.000
_diffrn_reflns_Laue_measured_fraction_max 1.000
_diffrn_reflns_limit_h_max 8
_diffrn_reflns_limit_h_min -8
_diffrn_reflns_limit_k_max 9
_diffrn_reflns_limit_k_min -9
_diffrn_reflns_limit_l_max 14
_diffrn_reflns_limit_l_min -14
_diffrn_reflns_number 16737
_diffrn_reflns_point_group_measured_fraction_full 0.999
_diffrn_reflns_point_group_measured_fraction_max 0.999
_diffrn_reflns_theta_full 22.210
_diffrn_reflns_theta_max 25.000
_diffrn_reflns_theta_min 1.698
_diffrn_source 'PLSII 2D bending magnet'
_exptl_absorpt_coefficient_mu 0.788
_exptl_absorpt_correction_T_max 1.000
_exptl_absorpt_correction_T_min 0.822
_exptl_absorpt_correction_type empirical
_exptl_absorpt_process_details '<i>HKL3000sm Scalepack</i>(Otwinowski et.al,2003)'
_exptl_crystal_colour green
_exptl_crystal_density_diffrn 1.300
_exptl_crystal_description plate
_exptl_crystal_F_000 184
_exptl_crystal_size_max 0.074
_exptl_crystal_size_mid 0.069
_exptl_crystal_size_min 0.015
_refine_diff_density_max 5.150
_refine_diff_density_min -0.851
_refine_diff_density_rms 0.232
_refine_ls_abs_structure_details
;
 Flack x determined using 2173 quotients [(I+)-(I-)]/[(I+)+(I-)]
 (Parsons, Flack and Wagner, Acta Cryst. B69 (2013) 249-259).
;
_refine_ls_abs_structure_Flack 0.043(8)
_refine_ls_extinction_method none
_refine_ls_goodness_of_fit_ref 1.118
_refine_ls_hydrogen_treatment mixed
_refine_ls_matrix_type full
_refine_ls_number_parameters 205
_refine_ls_number_reflns 4575
_refine_ls_number_restraints 135
_refine_ls_restrained_S_all 1.112
_refine_ls_R_factor_all 0.0766
_refine_ls_R_factor_gt 0.0760
_refine_ls_shift/su_max 0.000
_refine_ls_shift/su_mean 0.000
_refine_ls_structure_factor_coef Fsqd
_refine_ls_weighting_details 'w=1/[\s^2^(Fo^2^)+(0.1559P)^2^] where P=(Fo^2^+2Fc^2^)/3'
_refine_ls_weighting_scheme calc
_refine_ls_wR_factor_gt 0.1852
_refine_ls_wR_factor_ref 0.1861
_reflns_Friedel_coverage 0.999
_reflns_Friedel_fraction_full 0.998
_reflns_Friedel_fraction_max 0.999
_reflns_number_gt 4485
_reflns_number_total 4575
_reflns_threshold_expression 'I > 2\s(I)'
_cod_data_source_file d3dt00976a2.cif
_cod_data_source_block SPA629_sq
_cod_original_cell_volume 451.03(16)
_cod_database_code 7713009
_shelx_shelxl_version_number 2018/3
_shelx_space_group_comment
;
The symmetry employed for this shelxl refinement is uniquely defined
by the following loop, which should always be used as a source of
symmetry information in preference to the above space-group names.
They are only intended as comments.
;
_shelx_estimated_absorpt_t_min 0.944
_shelx_estimated_absorpt_t_max 0.988

loop_
_space_group_symop_operation_xyz
'x, y, z'

loop_
_atom_site_label
_atom_site_type_symbol
_atom_site_fract_x
_atom_site_fract_y
_atom_site_fract_z
_atom_site_U_iso_or_equiv
_atom_site_adp_type
_atom_site_occupancy
_atom_site_site_symmetry_order
_atom_site_calc_flag
_atom_site_refinement_flags_posn
_atom_site_refinement_flags_adp
_atom_site_refinement_flags_occupancy
_atom_site_disorder_assembly
_atom_site_disorder_group
Ni1 Ni 0.41840(2) 0.42061(2) 0.88375(2) 0.0117(2) Uani 1 1 d . . . . .
O1 O 0.5245(12) 0.4210(11) 0.7024(6) 0.0209(13) Uani 1 1 d . . . . .
O2 O 0.8918(12) 0.3819(17) 0.6537(6) 0.059(3) Uani 1 1 d . . . . .
O3 O 0.3436(11) 0.4208(9) 0.0753(6) 0.0165(13) Uani 1 1 d . . . . .
O4 O 0.6988(9) 0.4072(7) 0.0101(5) 0.0185(9) Uani 1 1 d . . . . .
O5 O 0.0888(8) 0.4389(7) 0.8569(5) 0.0184(9) Uani 1 1 d D . . . .
H1O5 H 0.010(12) 0.551(6) 0.843(11) 0.028 Uiso 1 1 d D U . . .
H2O5 H 0.006(12) 0.335(7) 0.845(10) 0.028 Uiso 1 1 d D U . . .
N1 N 0.4194(11) 0.7335(10) 0.8796(6) 0.0103(10) Uani 1 1 d . U . . .
N2 N 0.4180(11) 1.1095(10) 0.8796(6) 0.0103(10) Uani 1 1 d . U . . .
C1 C 0.6989(12) 0.4029(11) 0.6265(7) 0.0213(13) Uani 1 1 d . . . . .
C2 C 0.6598(11) 0.4048(10) 0.4885(7) 0.0183(12) Uani 1 1 d . . . . .
C3 C 0.4460(17) 0.4215(19) 0.4529(10) 0.034(3) Uani 1 1 d . . . . .
H3 H 0.324264 0.431759 0.514367 0.041 Uiso 1 1 calc R U . . .
C4 C 0.4117(16) 0.423(2) 0.3258(9) 0.035(3) Uani 1 1 d . . . . .
H4 H 0.266359 0.431333 0.301806 0.042 Uiso 1 1 calc R U . . .
C5 C 0.5923(11) 0.4120(10) 0.2334(6) 0.0159(11) Uani 1 1 d . . . . .
C6 C 0.8060(12) 0.3912(14) 0.2682(7) 0.0264(15) Uani 1 1 d . . . . .
H6 H 0.927293 0.379866 0.206484 0.032 Uiso 1 1 calc R U . . .
C7 C 0.8407(12) 0.3871(14) 0.3963(7) 0.0279(16) Uani 1 1 d . . . . .
H7 H 0.985633 0.372481 0.420400 0.033 Uiso 1 1 calc R U . . .
C8 C 0.5439(12) 0.4128(9) 0.0983(6) 0.0152(11) Uani 1 1 d . . . . .
C9 C 0.3160(14) 0.8169(10) 0.7695(7) 0.0237(14) Uani 1 1 d . . . . .
H9A H 0.160967 0.781232 0.773470 0.028 Uiso 1 1 calc R U . . .
H9B H 0.393638 0.764138 0.691921 0.028 Uiso 1 1 calc R U . . .
C10 C 0.3248(15) 1.0351(10) 0.7662(7) 0.0256(15) Uani 1 1 d . . . . .
H10A H 0.416691 1.073761 0.690503 0.031 Uiso 1 1 calc R U . . .
H10B H 0.174810 1.091301 0.761554 0.031 Uiso 1 1 calc R U . . .
C11 C 0.2918(14) 0.8145(10) 0.9928(7) 0.0238(14) Uani 1 1 d . . . . .
H11A H 0.360440 0.769312 1.067698 0.029 Uiso 1 1 calc R U . . .
H11B H 0.140475 0.769405 0.998433 0.029 Uiso 1 1 calc R U . . .
C12 C 0.2829(14) 1.0336(10) 0.9900(7) 0.0253(15) Uani 1 1 d . . . . .
H12A H 0.128525 1.080648 0.988037 0.030 Uiso 1 1 calc R U . . .
H12B H 0.336963 1.080842 1.067018 0.030 Uiso 1 1 calc R U . . .
C13 C 0.6475(11) 0.8032(10) 0.8739(8) 0.0231(14) Uani 1 1 d . . . . .
H13A H 0.731433 0.759660 0.795518 0.028 Uiso 1 1 calc R U . . .
H13B H 0.722246 0.748785 0.944282 0.028 Uiso 1 1 calc R U . . .
C14 C 0.6462(12) 1.0216(10) 0.8797(8) 0.0241(14) Uani 1 1 d . . . . .
H14A H 0.709862 1.059558 0.956244 0.029 Uiso 1 1 calc R U . . .
H14B H 0.739382 1.069678 0.807268 0.029 Uiso 1 1 calc R U . . .

loop_
_atom_site_aniso_label
_atom_site_aniso_U_11
_atom_site_aniso_U_22
_atom_site_aniso_U_33
_atom_site_aniso_U_23
_atom_site_aniso_U_13
_atom_site_aniso_U_12
Ni1 0.0122(3) 0.0135(3) 0.0094(3) -0.00134(19) -0.0007(2) 0.0001(2)
O1 0.025(3) 0.025(3) 0.011(3) -0.001(2) 0.005(2) 0.002(2)
O2 0.024(3) 0.141(9) 0.011(3) -0.005(4) -0.008(2) 0.002(4)
O3 0.022(3) 0.018(3) 0.011(3) -0.003(2) -0.006(2) -0.002(2)
O4 0.021(2) 0.023(2) 0.012(2) -0.0026(17) -0.0016(18) -0.0009(18)
O5 0.012(2) 0.027(2) 0.016(2) -0.0040(18) -0.0024(16) -0.0003(17)
N1 0.0080(14) 0.0145(16) 0.0084(14) -0.0005(11) -0.0015(11) 0.0002(11)
N2 0.0089(14) 0.0139(16) 0.0079(14) 0.0001(11) -0.0013(11) 0.0009(11)
C1 0.021(3) 0.030(3) 0.013(2) 0.000(2) -0.004(2) -0.004(3)
C2 0.016(2) 0.027(3) 0.011(2) 0.000(2) 0.0010(18) -0.001(2)
C3 0.016(3) 0.074(8) 0.011(3) 0.002(3) 0.002(2) 0.004(3)
C4 0.014(3) 0.079(8) 0.011(2) -0.001(3) 0.002(2) 0.003(4)
C5 0.013(2) 0.025(3) 0.009(2) -0.002(2) 0.0014(17) -0.001(2)
C6 0.015(2) 0.055(5) 0.009(2) -0.003(3) 0.0000(19) 0.001(3)
C7 0.010(2) 0.063(5) 0.011(2) -0.001(3) -0.0023(18) -0.001(3)
C8 0.021(3) 0.014(3) 0.011(2) -0.0025(19) -0.002(2) -0.002(2)
C9 0.036(4) 0.016(2) 0.021(3) 0.002(2) -0.014(3) 0.000(2)
C10 0.043(4) 0.015(2) 0.021(3) -0.003(2) -0.017(3) 0.000(2)
C11 0.033(3) 0.015(2) 0.021(3) -0.003(2) 0.010(2) 0.000(2)
C12 0.037(4) 0.014(2) 0.021(3) 0.001(2) 0.014(3) -0.001(2)
C13 0.014(2) 0.014(2) 0.041(4) -0.001(2) -0.004(2) -0.0009(18)
C14 0.016(2) 0.013(2) 0.043(4) 0.000(2) -0.003(2) 0.0023(18)

loop_
_atom_type_symbol
_atom_type_description
_atom_type_scat_dispersion_real
_atom_type_scat_dispersion_imag
_atom_type_scat_source
C C 0.0021 0.0012 'International Tables Vol C Tables 4.2.6.8 and 6.1.1.4'
H H 0.0000 0.0000 'International Tables Vol C Tables 4.2.6.8 and 6.1.1.4'
N N 0.0044 0.0025 'International Tables Vol C Tables 4.2.6.8 and 6.1.1.4'
O O 0.0080 0.0047 'International Tables Vol C Tables 4.2.6.8 and 6.1.1.4'
Ni Ni 0.3389 0.8999 'International Tables Vol C Tables 4.2.6.8 and 6.1.1.4'

loop_
_geom_angle_atom_site_label_1
_geom_angle_atom_site_label_2
_geom_angle_atom_site_label_3
_geom_angle
_geom_angle_site_symmetry_1
_geom_angle_site_symmetry_3
_geom_angle_publ_flag
O1 Ni1 O5 95.3(3) . . ?
O1 Ni1 O3 173.9(3) . 1_556 ?
O5 Ni1 O3 90.8(2) . 1_556 ?
O1 Ni1 N2 89.3(3) . 1_545 ?
O5 Ni1 N2 90.7(2) . 1_545 ?
O3 Ni1 N2 91.1(3) 1_556 1_545 ?
O1 Ni1 N1 88.4(3) . . ?
O5 Ni1 N1 88.9(2) . . ?
O3 Ni1 N1 91.2(3) 1_556 . ?
N2 Ni1 N1 177.7(3) 1_545 . ?
O1 Ni1 O4 113.0(3) . 1_556 ?
O5 Ni1 O4 151.7(2) . 1_556 ?
O3 Ni1 O4 60.9(2) 1_556 1_556 ?
N2 Ni1 O4 90.7(2) 1_545 1_556 ?
N1 Ni1 O4 90.8(2) . 1_556 ?
O1 Ni1 C8 143.4(3) . 1_556 ?
O5 Ni1 C8 121.2(2) . 1_556 ?
O3 Ni1 C8 30.4(3) 1_556 1_556 ?
N2 Ni1 C8 91.1(2) 1_545 1_556 ?
N1 Ni1 C8 91.0(2) . 1_556 ?
O4 Ni1 C8 30.4(2) 1_556 1_556 ?
C1 O1 Ni1 142.6(6) . . ?
C8 O3 Ni1 93.9(5) . 1_554 ?
C8 O4 Ni1 84.2(4) . 1_554 ?
Ni1 O5 H1O5 124(5) . . ?
Ni1 O5 H2O5 124(5) . . ?
H1O5 O5 H2O5 111(2) . . ?
C11 N1 C13 108.1(6) . . ?
C11 N1 C9 106.6(7) . . ?
C13 N1 C9 107.0(6) . . ?
C11 N1 Ni1 110.6(5) . . ?
C13 N1 Ni1 111.9(5) . . ?
C9 N1 Ni1 112.5(5) . . ?
C12 N2 C14 107.6(7) . . ?
C12 N2 C10 106.4(7) . . ?
C14 N2 C10 106.5(7) . . ?
C12 N2 Ni1 111.3(5) . 1_565 ?
C14 N2 Ni1 111.6(5) . 1_565 ?
C10 N2 Ni1 113.1(5) . 1_565 ?
O2 C1 O1 127.0(7) . . ?
O2 C1 C2 117.9(7) . . ?
O1 C1 C2 115.0(7) . . ?
C3 C2 C7 119.8(7) . . ?
C3 C2 C1 120.2(7) . . ?
C7 C2 C1 119.9(6) . . ?
C2 C3 C4 119.8(7) . . ?
C2 C3 H3 120.1 . . ?
C4 C3 H3 120.1 . . ?
C3 C4 C5 120.5(7) . . ?
C3 C4 H4 119.7 . . ?
C5 C4 H4 119.7 . . ?
C6 C5 C4 120.0(7) . . ?
C6 C5 C8 122.1(6) . . ?
C4 C5 C8 117.8(7) . . ?
C5 C6 C7 119.5(6) . . ?
C5 C6 H6 120.2 . . ?
C7 C6 H6 120.2 . . ?
C6 C7 C2 120.3(6) . . ?
C6 C7 H7 119.9 . . ?
C2 C7 H7 119.9 . . ?
O3 C8 O4 121.0(6) . . ?
O3 C8 C5 117.8(6) . . ?
O4 C8 C5 121.2(6) . . ?
O3 C8 Ni1 55.6(4) . 1_554 ?
O4 C8 Ni1 65.4(3) . 1_554 ?
C5 C8 Ni1 173.4(5) . 1_554 ?
N1 C9 C10 111.6(6) . . ?
N1 C9 H9A 109.3 . . ?
C10 C9 H9A 109.3 . . ?
N1 C9 H9B 109.3 . . ?
C10 C9 H9B 109.3 . . ?
H9A C9 H9B 108.0 . . ?
N2 C10 C9 111.7(6) . . ?
N2 C10 H10A 109.3 . . ?
C9 C10 H10A 109.3 . . ?
N2 C10 H10B 109.3 . . ?
C9 C10 H10B 109.3 . . ?
H10A C10 H10B 107.9 . . ?
N1 C11 C12 111.6(6) . . ?
N1 C11 H11A 109.3 . . ?
C12 C11 H11A 109.3 . . ?
N1 C11 H11B 109.3 . . ?
C12 C11 H11B 109.3 . . ?
H11A C11 H11B 108.0 . . ?
N2 C12 C11 112.1(6) . . ?
N2 C12 H12A 109.2 . . ?
C11 C12 H12A 109.2 . . ?
N2 C12 H12B 109.2 . . ?
C11 C12 H12B 109.2 . . ?
H12A C12 H12B 107.9 . . ?
N1 C13 C14 111.6(6) . . ?
N1 C13 H13A 109.3 . . ?
C14 C13 H13A 109.3 . . ?
N1 C13 H13B 109.3 . . ?
C14 C13 H13B 109.3 . . ?
H13A C13 H13B 108.0 . . ?
N2 C14 C13 111.9(6) . . ?
N2 C14 H14A 109.2 . . ?
C13 C14 H14A 109.2 . . ?
N2 C14 H14B 109.2 . . ?
C13 C14 H14B 109.2 . . ?
H14A C14 H14B 107.9 . . ?

loop_
_geom_bond_atom_site_label_1
_geom_bond_atom_site_label_2
_geom_bond_distance
_geom_bond_site_symmetry_2
_geom_bond_publ_flag
Ni1 O1 1.981(7) . ?
Ni1 O5 2.043(5) . ?
Ni1 O3 2.052(6) 1_556 ?
Ni1 N2 2.181(7) 1_545 ?
Ni1 N1 2.194(7) . ?
Ni1 O4 2.267(5) 1_556 ?
Ni1 C8 2.481(7) 1_556 ?
O1 C1 1.272(10) . ?
O2 C1 1.233(10) . ?
O3 C8 1.260(10) . ?
O4 C8 1.264(8) . ?
O5 H1O5 0.922(15) . ?
O5 H2O5 0.920(15) . ?
N1 C11 1.474(10) . ?
N1 C13 1.483(9) . ?
N1 C9 1.487(10) . ?
N2 C12 1.478(10) . ?
N2 C14 1.488(10) . ?
N2 C10 1.493(10) . ?
C1 C2 1.515(9) . ?
C2 C3 1.385(12) . ?
C2 C7 1.403(9) . ?
C3 C4 1.392(9) . ?
C3 H3 0.9400 . ?
C4 C5 1.402(12) . ?
C4 H4 0.9400 . ?
C5 C6 1.383(9) . ?
C5 C8 1.499(9) . ?
C6 C7 1.403(9) . ?
C6 H6 0.9400 . ?
C7 H7 0.9400 . ?
C9 C10 1.532(10) . ?
C9 H9A 0.9800 . ?
C9 H9B 0.9800 . ?
C10 H10A 0.9800 . ?
C10 H10B 0.9800 . ?
C11 C12 1.534(10) . ?
C11 H11A 0.9800 . ?
C11 H11B 0.9800 . ?
C12 H12A 0.9800 . ?
C12 H12B 0.9800 . ?
C13 C14 1.533(10) . ?
C13 H13A 0.9800 . ?
C13 H13B 0.9800 . ?
C14 H14A 0.9800 . ?
C14 H14B 0.9800 . ?

loop_
_geom_torsion_atom_site_label_1
_geom_torsion_atom_site_label_2
_geom_torsion_atom_site_label_3
_geom_torsion_atom_site_label_4
_geom_torsion
_geom_torsion_site_symmetry_1
_geom_torsion_site_symmetry_2
_geom_torsion_site_symmetry_3
_geom_torsion_site_symmetry_4
_geom_torsion_publ_flag
Ni1 O1 C1 O2 -3.4(17) . . . . ?
Ni1 O1 C1 C2 175.6(7) . . . . ?
O2 C1 C2 C3 177.8(11) . . . . ?
O1 C1 C2 C3 -1.2(12) . . . . ?
O2 C1 C2 C7 -1.4(12) . . . . ?
O1 C1 C2 C7 179.6(8) . . . . ?
C7 C2 C3 C4 -0.8(14) . . . . ?
C1 C2 C3 C4 -179.9(8) . . . . ?
C2 C3 C4 C5 -1.4(14) . . . . ?
C3 C4 C5 C6 2.8(14) . . . . ?
C3 C4 C5 C8 179.6(8) . . . . ?
C4 C5 C6 C7 -2.0(14) . . . . ?
C8 C5 C6 C7 -178.6(7) . . . . ?
C5 C6 C7 C2 -0.3(14) . . . . ?
C3 C2 C7 C6 1.7(14) . . . . ?
C1 C2 C7 C6 -179.2(8) . . . . ?
Ni1 O3 C8 O4 -0.4(7) 1_554 . . . ?
Ni1 O3 C8 C5 179.1(5) 1_554 . . . ?
Ni1 O4 C8 O3 0.3(6) 1_554 . . . ?
Ni1 O4 C8 C5 -179.2(6) 1_554 . . . ?
C6 C5 C8 O3 175.8(7) . . . . ?
C4 C5 C8 O3 -0.9(11) . . . . ?
C6 C5 C8 O4 -4.8(11) . . . . ?
C4 C5 C8 O4 178.6(8) . . . . ?
C11 N1 C9 C10 60.4(8) . . . . ?
C13 N1 C9 C10 -55.0(8) . . . . ?
Ni1 N1 C9 C10 -178.2(5) . . . . ?
C12 N2 C10 C9 -54.6(9) . . . . ?
C14 N2 C10 C9 59.9(9) . . . . ?
Ni1 N2 C10 C9 -177.1(5) 1_565 . . . ?
N1 C9 C10 N2 -4.7(9) . . . . ?
C13 N1 C11 C12 59.3(9) . . . . ?
C9 N1 C11 C12 -55.4(9) . . . . ?
Ni1 N1 C11 C12 -178.0(6) . . . . ?
C14 N2 C12 C11 -54.0(9) . . . . ?
C10 N2 C12 C11 59.8(9) . . . . ?
Ni1 N2 C12 C11 -176.6(6) 1_565 . . . ?
N1 C11 C12 N2 -4.3(10) . . . . ?
C11 N1 C13 C14 -54.3(9) . . . . ?
C9 N1 C13 C14 60.1(8) . . . . ?
Ni1 N1 C13 C14 -176.2(5) . . . . ?
C12 N2 C14 C13 58.9(9) . . . . ?
C10 N2 C14 C13 -54.9(8) . . . . ?
Ni1 N2 C14 C13 -178.7(5) 1_565 . . . ?
N1 C13 C14 N2 -4.4(9) . . . . ?
